data_4344807
loop_
_publ_author_name
'Xu, Caixia'
'Zhang, Jianguo'
'Yin, Xin'
'Cheng, Zhenxuan'

_publ_section_title
;
 Structural Diversity and Properties of M(II) Coordination Compounds
 Constructed by 3-Hydrazino-4-amino-1,2,4-triazole Dihydrochloride as
 Starting Material.
;
_journal_issue 1
_journal_name_full 'Inorganic chemistry'
_journal_page_first 322
_journal_paper_doi 10.1021/acs.inorgchem.5b02434
_journal_volume 55
_journal_year 2015
_chemical_formula_sum 'C6 H18 Cl2 Mn N18 O4'
_chemical_formula_weight 532.22
_chemical_name_systematic
; 
 ? 
;
_space_group_IT_number 143
_symmetry_space_group_name_Hall 'P 3'
_symmetry_space_group_name_H-M 'P 3'
_atom_sites_solution_hydrogens geom
_atom_sites_solution_primary direct
_atom_sites_solution_secondary difmap
_audit_creation_method SHELXL-97
_cell_angle_alpha 90.00
_cell_angle_beta 90.00
_cell_angle_gamma 120.00
_cell_formula_units_Z 1
_cell_length_a 9.5156(2)
_cell_length_b 9.5156(2)
_cell_length_c 6.1577(3)
_cell_measurement_temperature 296(2)
_cell_volume 482.86(3)
_computing_structure_refinement 'SHELXL-97 (Sheldrick, 1997)'
_computing_structure_solution 'SHELXS-97 (Sheldrick, 1990)'
_diffrn_ambient_temperature 296(2)
_diffrn_measured_fraction_theta_full 1.000
_diffrn_measured_fraction_theta_max 1.000
_diffrn_radiation_monochromator graphite
_diffrn_radiation_source 'fine-focus sealed tube'
_diffrn_radiation_type MoK\a
_diffrn_radiation_wavelength 0.71073
_diffrn_reflns_av_R_equivalents 0.0163
_diffrn_reflns_av_sigmaI/netI 0.0264
_diffrn_reflns_limit_h_max 12
_diffrn_reflns_limit_h_min -12
_diffrn_reflns_limit_k_max 11
_diffrn_reflns_limit_k_min -12
_diffrn_reflns_limit_l_max 6
_diffrn_reflns_limit_l_min -8
_diffrn_reflns_number 4018
_diffrn_reflns_theta_full 28.32
_diffrn_reflns_theta_max 28.32
_diffrn_reflns_theta_min 2.47
_exptl_absorpt_coefficient_mu 1.023
_exptl_crystal_density_diffrn 1.830
_exptl_crystal_density_method 'not measured'
_exptl_crystal_F_000 271
_refine_diff_density_max 0.152
_refine_diff_density_min -0.201
_refine_diff_density_rms 0.049
_refine_ls_abs_structure_details 'Flack H D (1983), Acta Cryst. A39, 876-881'
_refine_ls_abs_structure_Flack 0.025(12)
_refine_ls_extinction_method none
_refine_ls_goodness_of_fit_ref 1.033
_refine_ls_hydrogen_treatment mixed
_refine_ls_matrix_type full
_refine_ls_number_parameters 118
_refine_ls_number_reflns 1407
_refine_ls_number_restraints 1
_refine_ls_restrained_S_all 1.032
_refine_ls_R_factor_all 0.0176
_refine_ls_R_factor_gt 0.0174
_refine_ls_shift/su_max 0.000
_refine_ls_shift/su_mean 0.000
_refine_ls_structure_factor_coef Fsqd
_refine_ls_weighting_details 'calc w=1/[\s^2^(Fo^2^)+(0.0289P)^2^+0.0000P] where P=(Fo^2^+2Fc^2^)/3'
_refine_ls_weighting_scheme calc
_refine_ls_wR_factor_gt 0.0446
_refine_ls_wR_factor_ref 0.0447
_reflns_number_gt 1392
_reflns_number_total 1407
_reflns_threshold_expression >2sigma(I)
_cod_data_source_file ic5b02434_si_003.cif
_cod_data_source_block 1
_cod_original_sg_symbol_H-M P3
_cod_database_code 4344807

loop_
_symmetry_equiv_pos_as_xyz
'x, y, z'
'-y, x-y, z'
'-x+y, -x, z'

loop_
_atom_site_label
_atom_site_type_symbol
_atom_site_fract_x
_atom_site_fract_y
_atom_site_fract_z
_atom_site_U_iso_or_equiv
_atom_site_adp_type
_atom_site_occupancy
_atom_site_symmetry_multiplicity
_atom_site_calc_flag
_atom_site_refinement_flags
C1 C 0.98875(15) 0.36207(14) 0.2477(2) 0.0258(2) Uani 1 1 d .
C2 C 0.26539(18) -0.00114(18) -0.0663(3) 0.0345(3) Uani 1 1 d .
Cl1 Cl 0.0000 0.0000 0.44638(9) 0.02806(11) Uani 1 3 d S
Cl2 Cl 0.3333 0.6667 0.74378(9) 0.03346(12) Uani 1 3 d S
H1 H 0.200(2) -0.047(2) -0.183(3) 0.035(5) Uiso 1 1 d .
H2 H 0.947(3) 0.564(3) 0.521(4) 0.045(6) Uiso 1 1 d .
H3 H 0.884(3) 0.414(3) 0.671(4) 0.047(5) Uiso 1 1 d .
H4 H 1.121(4) 0.489(4) 0.475(5) 0.066(8) Uiso 1 1 d .
H5 H 1.271(3) 0.316(3) 0.146(4) 0.044(6) Uiso 1 1 d .
H6 H 1.307(3) 0.459(3) 0.041(4) 0.050(6) Uiso 1 1 d .
Mn1 Mn 0.6667 0.3333 0.32769(5) 0.02573(9) Uani 1 3 d S
N1 N 1.09173(13) 0.34652(14) 0.1124(2) 0.0293(2) Uani 1 1 d .
N2 N 1.25632(15) 0.40332(18) 0.1546(3) 0.0395(3) Uani 1 1 d .
N3 N 1.02471(15) 0.42690(15) 0.4494(2) 0.0315(2) Uani 1 1 d .
N4 N 0.90766(16) 0.46309(17) 0.5366(2) 0.0353(3) Uani 1 1 d .
N5 N 0.38455(16) 0.14721(16) -0.0467(2) 0.0355(3) Uani 1 1 d .
N6 N 0.45399(14) 0.15521(14) 0.15695(19) 0.0291(2) Uani 1 1 d .
O1 O 0.14696(13) 0.13619(14) 0.5253(2) 0.0473(3) Uani 1 1 d .
O2 O 0.0000 0.0000 0.2135(4) 0.0555(6) Uani 1 3 d S

loop_
_atom_site_aniso_label
_atom_site_aniso_U_11
_atom_site_aniso_U_22
_atom_site_aniso_U_33
_atom_site_aniso_U_23
_atom_site_aniso_U_13
_atom_site_aniso_U_12
C1 0.0287(6) 0.0231(5) 0.0246(6) 0.0034(4) 0.0005(5) 0.0122(5)
C2 0.0332(7) 0.0400(7) 0.0291(7) -0.0018(6) -0.0054(5) 0.0174(6)
Cl1 0.02881(15) 0.02881(15) 0.0266(2) 0.000 0.000 0.01440(7)
Cl2 0.03669(17) 0.03669(17) 0.0270(3) 0.000 0.000 0.01835(9)
Mn1 0.02694(10) 0.02694(10) 0.02330(15) 0.000 0.000 0.01347(5)
N1 0.0274(5) 0.0286(5) 0.0311(5) 0.0023(4) 0.0027(4) 0.0135(4)
N2 0.0277(6) 0.0430(7) 0.0474(8) 0.0078(6) 0.0036(6) 0.0174(5)
N3 0.0279(5) 0.0365(6) 0.0273(6) -0.0053(5) -0.0055(4) 0.0139(5)
N4 0.0399(6) 0.0434(7) 0.0263(6) -0.0076(5) -0.0052(5) 0.0237(6)
N5 0.0382(6) 0.0376(6) 0.0267(6) 0.0036(5) -0.0040(5) 0.0159(5)
N6 0.0311(5) 0.0298(5) 0.0237(6) 0.0026(4) -0.0017(4) 0.0132(4)
O1 0.0331(5) 0.0381(6) 0.0588(7) -0.0056(5) -0.0067(5) 0.0089(5)
O2 0.0698(10) 0.0698(10) 0.0270(9) 0.000 0.000 0.0349(5)

loop_
_atom_type_symbol
_atom_type_description
_atom_type_scat_dispersion_real
_atom_type_scat_dispersion_imag
_atom_type_scat_source
C C 0.0033 0.0016 'International Tables Vol C Tables 4.2.6.8 and 6.1.1.4'
H H 0.0000 0.0000 'International Tables Vol C Tables 4.2.6.8 and 6.1.1.4'
N N 0.0061 0.0033 'International Tables Vol C Tables 4.2.6.8 and 6.1.1.4'
O O 0.0106 0.0060 'International Tables Vol C Tables 4.2.6.8 and 6.1.1.4'
Cl Cl 0.1484 0.1585 'International Tables Vol C Tables 4.2.6.8 and 6.1.1.4'
Mn Mn 0.3368 0.7283 'International Tables Vol C Tables 4.2.6.8 and 6.1.1.4'

loop_
_geom_angle_atom_site_label_1
_geom_angle_atom_site_label_2
_geom_angle_atom_site_label_3
_geom_angle
_geom_angle_site_symmetry_1
_geom_angle_site_symmetry_3
N6 C1 N1 109.57(11) 2_655 .
N6 C1 N3 124.58(12) 2_655 .
N1 C1 N3 125.80(12) . .
N5 C2 N1 110.99(13) . 3_665
O2 Cl1 O1 109.79(6) . .
O2 Cl1 O1 109.79(6) . 3
O1 Cl1 O1 109.15(6) . 3
O2 Cl1 O1 109.79(6) . 2
O1 Cl1 O1 109.15(6) . 2
O1 Cl1 O1 109.15(6) 3 2
N6 Mn1 N6 98.22(4) 2_655 .
N6 Mn1 N6 98.22(4) 2_655 3_665
N6 Mn1 N6 98.22(4) . 3_665
N6 Mn1 N4 73.39(4) 2_655 .
N6 Mn1 N4 163.54(4) . .
N6 Mn1 N4 97.02(5) 3_665 .
N6 Mn1 N4 97.02(5) 2_655 3_665
N6 Mn1 N4 73.39(4) . 3_665
N6 Mn1 N4 163.53(4) 3_665 3_665
N4 Mn1 N4 93.27(5) . 3_665
N6 Mn1 N4 163.54(4) 2_655 2_655
N6 Mn1 N4 97.02(5) . 2_655
N6 Mn1 N4 73.39(4) 3_665 2_655
N4 Mn1 N4 93.27(5) . 2_655
N4 Mn1 N4 93.27(5) 3_665 2_655
C1 N1 C2 105.50(11) . 2_655
C1 N1 N2 125.15(12) . .
C2 N1 N2 129.35(13) 2_655 .
C1 N3 N4 113.97(11) . .
N3 N4 Mn1 109.84(8) . .
C2 N5 N6 105.86(12) . .
C1 N6 N5 108.06(11) 3_665 .
C1 N6 Mn1 116.23(9) 3_665 .
N5 N6 Mn1 135.32(9) . .

loop_
_geom_bond_atom_site_label_1
_geom_bond_atom_site_label_2
_geom_bond_distance
_geom_bond_site_symmetry_2
C1 N6 1.3139(17) 2_655
C1 N1 1.3496(16) .
C1 N3 1.3527(18) .
C2 N5 1.3009(19) .
C2 N1 1.3703(19) 3_665
Cl1 O2 1.434(3) .
Cl1 O1 1.4349(11) .
Cl1 O1 1.4348(11) 3
Cl1 O1 1.4349(11) 2
Mn1 N6 2.1549(12) 2_655
Mn1 N6 2.1549(12) .
Mn1 N6 2.1549(12) 3_665
Mn1 N4 2.3680(13) .
Mn1 N4 2.3680(13) 3_665
Mn1 N4 2.3680(13) 2_655
N1 C2 1.3703(19) 2_655
N1 N2 1.4021(17) .
N3 N4 1.4251(17) .
N5 N6 1.4019(18) .
N6 C1 1.3139(17) 3_665
